data_1542449
loop_
_publ_author_name
'Wu, Jianfeng'
'Jung, Julie'
'Zhang, Peng'
'Zhang, Haixia'
'Tang, Jinkui'
'Le Guennic, Boris'

_publ_section_title
;
 Cis--trans isomerism modulates the magnetic relaxation of dysprosium
 single-molecule magnets
;
_journal_issue 6
_journal_name_full 'Chem. Sci.'
_journal_page_first 3632
_journal_paper_doi 10.1039/C5SC04510J
_journal_volume 7
_journal_year 2016
_chemical_formula_sum 'C32 H30 Dy N13 O9'
_chemical_formula_weight 903.19
_chemical_name_systematic
; 
 ? 
;
_space_group_IT_number 15
_symmetry_cell_setting monoclinic
_symmetry_space_group_name_Hall '-C 2yc'
_symmetry_space_group_name_H-M 'C 1 2/c 1'
_atom_sites_solution_hydrogens geom
_atom_sites_solution_primary direct
_atom_sites_solution_secondary difmap
_audit_creation_method SHELXL-97
_audit_update_record
;
2014-12-25 deposited with the CCDC.
2016-02-16 downloaded from the CCDC.
;
_cell_angle_alpha 90.00
_cell_angle_beta 129.531(11)
_cell_angle_gamma 90.00
_cell_formula_units_Z 8
_cell_length_a 30.250(5)
_cell_length_b 17.599(3)
_cell_length_c 20.537(3)
_cell_measurement_reflns_used 7919
_cell_measurement_temperature 293(2)
_cell_measurement_theta_max 26.05
_cell_measurement_theta_min 2.28
_cell_volume 8433(3)
_computing_cell_refinement 'Bruker SMART'
_computing_data_collection 'Bruker SMART'
_computing_data_reduction 'Bruker SAINT'
_computing_molecular_graphics 'SHELXL-97 (Sheldrick, 1997)'
_computing_publication_material 'SHELXL-97 (Sheldrick, 1997)'
_computing_structure_refinement 'SHELXL-97 (Sheldrick, 1997)'
_computing_structure_solution 'SHELXS-97 (Sheldrick, 1990)'
_diffrn_ambient_temperature 293(2)
_diffrn_measured_fraction_theta_full 0.991
_diffrn_measured_fraction_theta_max 0.991
_diffrn_measurement_device_type 'CCD area detector'
_diffrn_measurement_method 'phi and omega scans'
_diffrn_radiation_monochromator graphite
_diffrn_radiation_source 'fine-focus sealed tube'
_diffrn_radiation_type MoK\a
_diffrn_radiation_wavelength 0.71073
_diffrn_reflns_av_R_equivalents 0.0553
_diffrn_reflns_av_sigmaI/netI 0.0603
_diffrn_reflns_limit_h_max 37
_diffrn_reflns_limit_h_min -36
_diffrn_reflns_limit_k_max 17
_diffrn_reflns_limit_k_min -21
_diffrn_reflns_limit_l_max 25
_diffrn_reflns_limit_l_min -22
_diffrn_reflns_number 26368
_diffrn_reflns_theta_full 26.19
_diffrn_reflns_theta_max 26.19
_diffrn_reflns_theta_min 1.75
_exptl_absorpt_coefficient_mu 1.834
_exptl_absorpt_correction_T_max 0.680
_exptl_absorpt_correction_T_min 0.662
_exptl_absorpt_correction_type multi-scan
_exptl_crystal_colour yellow
_exptl_crystal_density_diffrn 1.423
_exptl_crystal_density_method 'not measured'
_exptl_crystal_description block
_exptl_crystal_F_000 3608
_exptl_crystal_size_max 0.23
_exptl_crystal_size_mid 0.22
_exptl_crystal_size_min 0.21
_refine_diff_density_max 1.983
_refine_diff_density_min -0.636
_refine_diff_density_rms 0.175
_refine_ls_extinction_method none
_refine_ls_goodness_of_fit_ref 0.994
_refine_ls_hydrogen_treatment mixed
_refine_ls_matrix_type full
_refine_ls_number_parameters 494
_refine_ls_number_reflns 8396
_refine_ls_number_restraints 84
_refine_ls_restrained_S_all 1.015
_refine_ls_R_factor_all 0.0769
_refine_ls_R_factor_gt 0.0511
_refine_ls_shift/su_max 0.001
_refine_ls_shift/su_mean 0.000
_refine_ls_structure_factor_coef Fsqd
_refine_ls_weighting_details 'calc w=1/[\s^2^(Fo^2^)+(0.1004P)^2^+0.0000P] where P=(Fo^2^+2Fc^2^)/3'
_refine_ls_weighting_scheme calc
_refine_ls_wR_factor_gt 0.1530
_refine_ls_wR_factor_ref 0.1661
_reflns_number_gt 5558
_reflns_number_total 8396
_reflns_threshold_expression >2sigma(I)
_cod_data_source_file c5sc04510j2.cif
_cod_data_source_block 1
_cod_depositor_comments
;
The following automatic conversions were performed:

'_symmetry_cell_setting' value 'Monoclinic' changed to 'monoclinic'
according to
/usr/data/users/saulius/crontab/automatic-downloads/rss-feeds/RSC/lib/dictionaries/cif_core.dic
dictionary named 'cif_core.dic' version 2.4.2 from 2011-04-26.

'_exptl_absorpt_correction_type' value 'multi_scan' changed to
'multi-scan' according to
/usr/data/users/saulius/crontab/automatic-downloads/rss-feeds/RSC/lib/dictionaries/cif_core.dic
dictionary named 'cif_core.dic' version 2.4.2 from 2011-04-26.

Automatic conversion script
Id: cif_fix_values 4268 2015-11-12 08:31:59Z antanas 

 Adding full bibliography for 1542448--1542450.cif.
;
_cod_original_cell_volume 8433(2)
_cod_original_sg_symbol_H-M C2/c
_cod_database_code 1542449

loop_
_symmetry_equiv_pos_as_xyz
'x, y, z'
'-x, y, -z+1/2'
'x+1/2, y+1/2, z'
'-x+1/2, y+1/2, -z+1/2'
'-x, -y, -z'
'x, -y, z-1/2'
'-x+1/2, -y+1/2, -z'
'x+1/2, -y+1/2, z-1/2'

loop_
_atom_site_label
_atom_site_type_symbol
_atom_site_fract_x
_atom_site_fract_y
_atom_site_fract_z
_atom_site_U_iso_or_equiv
_atom_site_adp_type
_atom_site_occupancy
_atom_site_symmetry_multiplicity
_atom_site_calc_flag
_atom_site_refinement_flags
C1 C 0.1598(3) 0.2179(5) 0.2248(5) 0.069(2) Uani 1 1 d .
H1 H 0.1230 0.2379 0.1875 0.083 Uiso 1 1 calc R
C2 C 0.2005(3) 0.2465(4) 0.2181(4) 0.0639(18) Uani 1 1 d .
C3 C 0.1811(4) 0.3002(5) 0.1541(5) 0.087(3) Uani 1 1 d .
H3 H 0.1426 0.3138 0.1161 0.104 Uiso 1 1 calc R
C4 C 0.2204(5) 0.3324(5) 0.1489(6) 0.092(3) Uani 1 1 d .
H4 H 0.2079 0.3669 0.1060 0.111 Uiso 1 1 calc R
C5 C 0.2776(4) 0.3142(4) 0.2061(5) 0.082(2) Uani 1 1 d .
H5 H 0.3033 0.3373 0.2020 0.099 Uiso 1 1 calc R
C6 C 0.2968(3) 0.2632(4) 0.2681(4) 0.0629(18) Uani 1 1 d .
C7 C 0.2594(3) 0.2257(4) 0.2771(4) 0.0532(16) Uani 1 1 d .
C8 C 0.3952(4) 0.2857(7) 0.3338(7) 0.125(4) Uani 1 1 d U
H8A H 0.3897 0.2782 0.2828 0.187 Uiso 1 1 calc R
H8B H 0.4330 0.2691 0.3812 0.187 Uiso 1 1 calc R
H8C H 0.3910 0.3387 0.3400 0.187 Uiso 1 1 calc R
C9 C 0.1443(3) -0.0367(5) 0.3261(5) 0.068(2) Uani 1 1 d .
H9 H 0.1061 -0.0517 0.2877 0.082 Uiso 1 1 calc R
C10 C 0.1804(3) -0.0803(4) 0.4028(5) 0.0625(18) Uani 1 1 d .
C11 C 0.1538(4) -0.1393(5) 0.4139(6) 0.093(3) Uani 1 1 d .
H11 H 0.1146 -0.1476 0.3734 0.112 Uiso 1 1 calc R
C12 C 0.1852(4) -0.1825(6) 0.4822(6) 0.098(3) Uani 1 1 d U
H12 H 0.1678 -0.2213 0.4895 0.117 Uiso 1 1 calc R
C13 C 0.2431(4) -0.1707(5) 0.5425(6) 0.087(2) Uani 1 1 d .
H13 H 0.2646 -0.2017 0.5900 0.104 Uiso 1 1 calc R
C14 C 0.2697(3) -0.1138(5) 0.5335(5) 0.0651(19) Uani 1 1 d .
C15 C 0.2398(3) -0.0663(4) 0.4639(4) 0.0510(15) Uani 1 1 d .
C16 C 0.3610(4) -0.1397(5) 0.6673(5) 0.098(3) Uani 1 1 d U
H16A H 0.3449 -0.1358 0.6951 0.147 Uiso 1 1 calc R
H16B H 0.3995 -0.1206 0.7039 0.147 Uiso 1 1 calc R
H16C H 0.3612 -0.1919 0.6541 0.147 Uiso 1 1 calc R
C17 C 0.1609(3) 0.0411(5) 0.1603(4) 0.074(2) Uani 1 1 d .
H17 H 0.1316 0.0501 0.1627 0.089 Uiso 1 1 calc R
C18 C 0.1466(4) 0.0305(5) 0.0832(4) 0.085(3) Uani 1 1 d .
H18 H 0.1085 0.0315 0.0342 0.102 Uiso 1 1 calc R
C19 C 0.1897(3) 0.0182(5) 0.0798(4) 0.078(2) Uani 1 1 d .
H19 H 0.1812 0.0115 0.0279 0.094 Uiso 1 1 calc R
C20 C 0.2469(3) 0.0158(5) 0.1548(4) 0.069(2) Uani 1 1 d .
H20 H 0.2768 0.0077 0.1536 0.083 Uiso 1 1 calc R
C21 C 0.2573(3) 0.0257(4) 0.2293(4) 0.0546(16) Uani 1 1 d .
C22 C 0.3177(3) 0.0192(4) 0.3126(4) 0.0529(15) Uani 1 1 d .
C23 C 0.4101(3) 0.0029(5) 0.3823(4) 0.070(2) Uani 1 1 d .
C24 C 0.3757(2) -0.0015(4) 0.4527(4) 0.0495(15) Uani 1 1 d .
C25 C 0.1587(3) 0.1450(4) 0.4148(5) 0.0650(19) Uani 1 1 d .
H25 H 0.1316 0.1408 0.3564 0.078 Uiso 1 1 calc R
C26 C 0.1386(3) 0.1563(4) 0.4588(5) 0.070(2) Uani 1 1 d .
H26 H 0.0997 0.1577 0.4319 0.083 Uiso 1 1 calc R
C27 C 0.1792(3) 0.1653(5) 0.5434(5) 0.077(2) Uani 1 1 d .
H27 H 0.1681 0.1746 0.5757 0.092 Uiso 1 1 calc R
C28 C 0.2377(3) 0.1607(4) 0.5830(5) 0.069(2) Uani 1 1 d .
H28 H 0.2655 0.1660 0.6412 0.083 Uiso 1 1 calc R
C29 C 0.2527(3) 0.1483(4) 0.5337(4) 0.0504(15) Uani 1 1 d .
C30 C 0.3136(3) 0.1478(4) 0.5700(4) 0.0512(15) Uani 1 1 d .
C31 C 0.4064(3) 0.1555(4) 0.6828(4) 0.0654(19) Uani 1 1 d .
C32 C 0.3798(3) 0.1578(4) 0.5523(4) 0.0507(15) Uani 1 1 d .
Dy1 Dy 0.245297(11) 0.086774(17) 0.371930(16) 0.04539(11) Uani 1 1 d .
N1 N 0.2134(2) 0.1395(3) 0.4491(3) 0.0521(13) Uani 1 1 d .
N2 N 0.3245(2) 0.1449(3) 0.5159(3) 0.0462(12) Uani 1 1 d .
N3 N 0.3935(2) 0.1684(3) 0.5034(3) 0.0589(14) Uani 1 1 d .
H3A H 0.4285 0.1772 0.5255 0.071 Uiso 1 1 calc R
H3B H 0.3674 0.1664 0.4494 0.071 Uiso 1 1 calc R
N4 N 0.4227(2) 0.1617(3) 0.6357(3) 0.0586(14) Uani 1 1 d U
N5 N 0.4470(3) 0.1538(4) 0.7676(4) 0.090(2) Uani 1 1 d U
H5A H 0.4826 0.1568 0.7905 0.108 Uiso 1 1 calc R
H5B H 0.4372 0.1499 0.7986 0.108 Uiso 1 1 calc R
N6 N 0.3516(2) 0.1525(3) 0.6525(3) 0.0605(15) Uani 1 1 d U
N7 N 0.2157(2) 0.0391(3) 0.2339(3) 0.0571(15) Uani 1 1 d .
N8 N 0.32274(18) 0.0179(3) 0.3821(3) 0.0438(11) Uani 1 1 d .
N9 N 0.3833(2) -0.0165(3) 0.5225(3) 0.0579(14) Uani 1 1 d .
H9A H 0.3548 -0.0137 0.5224 0.070 Uiso 1 1 calc R
H9B H 0.4167 -0.0289 0.5680 0.070 Uiso 1 1 calc R
N10 N 0.4223(2) -0.0062(4) 0.4572(3) 0.0643(15) Uani 1 1 d .
N11 N 0.4554(3) 0.0036(5) 0.3836(4) 0.095(2) Uani 1 1 d U
H11A H 0.4500 0.0102 0.3376 0.114 Uiso 1 1 calc R
H11B H 0.4895 -0.0024 0.4306 0.114 Uiso 1 1 calc R
N12 N 0.3578(2) 0.0126(4) 0.3074(3) 0.0646(16) Uani 1 1 d .
N13 N -0.0047(13) 0.0930(11) 0.1807(12) 0.903(10) Uani 1 1 d DU
O1 O 0.16776(18) 0.1692(3) 0.2748(3) 0.0645(13) Uani 1 1 d .
O2 O 0.27977(17) 0.1783(2) 0.3382(3) 0.0539(11) Uani 1 1 d .
O3 O 0.3538(2) 0.2431(3) 0.3299(3) 0.0841(16) Uani 1 1 d U
O4 O 0.15829(18) 0.0181(3) 0.3058(3) 0.0651(13) Uani 1 1 d .
O5 O 0.26551(16) -0.0118(2) 0.4558(2) 0.0512(10) Uani 1 1 d .
O6 O 0.3276(2) -0.0964(3) 0.5918(3) 0.0764(16) Uani 1 1 d .
O7 O -0.0024(16) 0.1489(16) 0.141(2) 0.884(10) Uani 1 1 d DU
O8 O -0.0100(17) 0.0307(14) 0.142(2) 0.869(10) Uani 1 1 d DU
O9 O 0.0000 0.097(3) 0.2500 0.913(11) Uani 1 2 d SDU

loop_
_atom_site_aniso_label
_atom_site_aniso_U_11
_atom_site_aniso_U_22
_atom_site_aniso_U_33
_atom_site_aniso_U_23
_atom_site_aniso_U_13
_atom_site_aniso_U_12
C1 0.050(4) 0.083(5) 0.062(4) 0.012(4) 0.029(3) 0.016(4)
C2 0.069(4) 0.068(4) 0.051(4) 0.014(3) 0.037(3) 0.017(4)
C3 0.099(6) 0.090(6) 0.063(5) 0.021(4) 0.048(5) 0.037(5)
C4 0.126(7) 0.080(6) 0.088(6) 0.028(5) 0.076(6) 0.032(5)
C5 0.120(6) 0.066(5) 0.091(5) 0.009(4) 0.082(5) -0.003(5)
C6 0.070(4) 0.065(4) 0.064(4) 0.000(4) 0.047(4) -0.003(4)
C7 0.065(4) 0.054(4) 0.048(3) -0.004(3) 0.039(3) 0.000(3)
C8 0.103(6) 0.157(7) 0.138(7) 0.010(6) 0.088(5) -0.025(5)
C9 0.049(4) 0.089(6) 0.069(5) -0.019(4) 0.039(3) -0.015(4)
C10 0.052(4) 0.076(5) 0.071(4) -0.004(4) 0.044(3) -0.005(3)
C11 0.081(5) 0.093(6) 0.119(7) -0.004(5) 0.070(5) -0.033(5)
C12 0.084(5) 0.103(6) 0.107(6) 0.014(5) 0.061(4) -0.019(4)
C13 0.095(6) 0.078(5) 0.104(6) 0.019(5) 0.071(5) 0.000(5)
C14 0.056(4) 0.078(5) 0.069(4) 0.005(4) 0.044(4) -0.001(4)
C15 0.046(3) 0.064(4) 0.055(4) 0.000(3) 0.038(3) 0.000(3)
C16 0.082(5) 0.101(6) 0.083(5) 0.023(4) 0.039(4) 0.008(4)
C17 0.044(4) 0.111(7) 0.052(4) -0.014(4) 0.023(3) -0.006(4)
C18 0.064(5) 0.122(7) 0.042(4) -0.006(4) 0.021(4) -0.004(5)
C19 0.063(5) 0.119(7) 0.045(4) -0.010(4) 0.031(3) -0.010(5)
C20 0.061(4) 0.096(5) 0.051(4) -0.005(4) 0.036(3) -0.012(4)
C21 0.045(3) 0.076(4) 0.043(3) 0.004(3) 0.029(3) 0.002(3)
C22 0.044(3) 0.066(4) 0.055(4) 0.006(3) 0.034(3) 0.006(3)
C23 0.055(4) 0.101(6) 0.066(4) 0.009(4) 0.045(3) 0.011(4)
C24 0.037(3) 0.062(4) 0.052(3) 0.005(3) 0.030(3) 0.006(3)
C25 0.043(4) 0.084(5) 0.066(4) 0.002(4) 0.034(3) 0.010(3)
C26 0.051(4) 0.087(5) 0.079(5) -0.019(4) 0.045(4) -0.007(4)
C27 0.082(5) 0.088(5) 0.099(5) -0.020(4) 0.076(4) -0.011(4)
C28 0.069(4) 0.083(5) 0.070(5) -0.012(4) 0.051(4) -0.006(4)
C29 0.046(3) 0.052(4) 0.051(4) -0.003(3) 0.030(3) 0.001(3)
C30 0.050(3) 0.053(4) 0.045(3) 0.000(3) 0.028(3) -0.001(3)
C31 0.047(4) 0.089(5) 0.044(4) -0.008(3) 0.022(3) -0.003(4)
C32 0.036(3) 0.060(4) 0.046(3) 0.001(3) 0.021(3) 0.000(3)
Dy1 0.03022(15) 0.0643(2) 0.03871(17) 0.00202(13) 0.02057(12) 0.00132(13)
N1 0.034(2) 0.067(3) 0.054(3) 0.001(3) 0.028(2) 0.005(2)
N2 0.037(2) 0.060(3) 0.038(3) 0.000(2) 0.022(2) -0.001(2)
N3 0.033(3) 0.090(4) 0.044(3) 0.003(3) 0.020(2) -0.007(3)
N4 0.041(3) 0.077(4) 0.043(3) 0.002(3) 0.021(2) -0.001(3)
N5 0.060(4) 0.143(6) 0.056(3) 0.000(4) 0.031(3) 0.001(4)
N6 0.047(3) 0.082(4) 0.047(3) 0.000(3) 0.027(2) 0.004(3)
N7 0.038(3) 0.085(4) 0.037(3) -0.002(3) 0.019(2) -0.003(3)
N8 0.030(2) 0.064(3) 0.033(2) 0.004(2) 0.0180(19) 0.004(2)
N9 0.038(3) 0.093(4) 0.043(3) 0.014(3) 0.026(2) 0.013(3)
N10 0.040(3) 0.102(4) 0.056(3) 0.015(3) 0.033(2) 0.018(3)
N11 0.059(3) 0.164(6) 0.088(4) 0.018(4) 0.059(3) 0.013(4)
N12 0.038(3) 0.105(4) 0.052(3) 0.011(3) 0.030(2) 0.005(3)
N13 0.901(14) 0.897(12) 0.905(10) 0.004(7) 0.572(9) -0.004(9)
O1 0.040(2) 0.086(3) 0.059(3) 0.012(3) 0.028(2) 0.008(2)
O2 0.045(2) 0.067(3) 0.046(2) 0.010(2) 0.0271(19) 0.002(2)
O3 0.071(3) 0.113(4) 0.084(3) 0.006(3) 0.057(3) -0.013(3)
O4 0.041(2) 0.090(3) 0.049(3) -0.001(2) 0.022(2) -0.008(2)
O5 0.039(2) 0.065(3) 0.051(2) 0.005(2) 0.0291(18) 0.0006(19)
O6 0.058(3) 0.095(4) 0.061(3) 0.025(3) 0.031(3) 0.006(3)
O7 0.872(14) 0.868(11) 0.887(11) -0.003(9) 0.549(9) -0.002(9)
O8 0.855(14) 0.870(11) 0.871(11) 0.018(8) 0.545(9) -0.005(9)
O9 0.914(15) 0.917(16) 0.912(11) 0.000 0.583(10) 0.000

loop_
_atom_type_symbol
_atom_type_description
_atom_type_scat_dispersion_real
_atom_type_scat_dispersion_imag
_atom_type_scat_source
C C 0.0033 0.0016 'International Tables Vol C Tables 4.2.6.8 and 6.1.1.4'
H H 0.0000 0.0000 'International Tables Vol C Tables 4.2.6.8 and 6.1.1.4'
Dy Dy -0.1892 4.4098 'International Tables Vol C Tables 4.2.6.8 and 6.1.1.4'
N N 0.0061 0.0033 'International Tables Vol C Tables 4.2.6.8 and 6.1.1.4'
O O 0.0106 0.0060 'International Tables Vol C Tables 4.2.6.8 and 6.1.1.4'

loop_
_geom_angle_atom_site_label_1
_geom_angle_atom_site_label_2
_geom_angle_atom_site_label_3
_geom_angle
_geom_angle_site_symmetry_1
O1 C1 C2 127.3(6) .
O1 C1 H1 116.3 .
C2 C1 H1 116.3 .
C3 C2 C1 117.3(7) .
C3 C2 C7 121.3(8) .
C1 C2 C7 121.3(6) .
C4 C3 C2 118.7(8) .
C4 C3 H3 120.7 .
C2 C3 H3 120.7 .
C5 C4 C3 121.0(8) .
C5 C4 H4 119.5 .
C3 C4 H4 119.5 .
C6 C5 C4 120.9(8) .
C6 C5 H5 119.5 .
C4 C5 H5 119.5 .
C5 C6 O3 124.9(7) .
C5 C6 C7 122.0(7) .
O3 C6 C7 113.1(6) .
O2 C7 C6 119.9(6) .
O2 C7 C2 124.0(6) .
C6 C7 C2 116.0(6) .
O3 C8 H8A 109.5 .
O3 C8 H8B 109.5 .
H8A C8 H8B 109.5 .
O3 C8 H8C 109.5 .
H8A C8 H8C 109.5 .
H8B C8 H8C 109.5 .
O4 C9 C10 127.2(6) .
O4 C9 H9 116.4 .
C10 C9 H9 116.4 .
C15 C10 C11 121.1(7) .
C15 C10 C9 122.0(6) .
C11 C10 C9 116.9(7) .
C12 C11 C10 119.5(8) .
C12 C11 H11 120.2 .
C10 C11 H11 120.2 .
C11 C12 C13 120.8(8) .
C11 C12 H12 119.6 .
C13 C12 H12 119.6 .
C14 C13 C12 120.8(8) .
C14 C13 H13 119.6 .
C12 C13 H13 119.6 .
C13 C14 C15 121.9(7) .
C13 C14 O6 124.9(7) .
C15 C14 O6 113.2(6) .
O5 C15 C14 121.6(6) .
O5 C15 C10 122.5(6) .
C14 C15 C10 116.0(6) .
O6 C16 H16A 109.5 .
O6 C16 H16B 109.5 .
H16A C16 H16B 109.5 .
O6 C16 H16C 109.5 .
H16A C16 H16C 109.5 .
H16B C16 H16C 109.5 .
N7 C17 C18 123.3(7) .
N7 C17 H17 118.4 .
C18 C17 H17 118.4 .
C17 C18 C19 118.3(7) .
C17 C18 H18 120.9 .
C19 C18 H18 120.9 .
C18 C19 C20 119.8(7) .
C18 C19 H19 120.1 .
C20 C19 H19 120.1 .
C21 C20 C19 118.0(7) .
C21 C20 H20 121.0 .
C19 C20 H20 121.0 .
N7 C21 C20 123.1(6) .
N7 C21 C22 116.3(5) .
C20 C21 C22 120.6(6) .
N12 C22 N8 127.9(6) .
N12 C22 C21 115.7(6) .
N8 C22 C21 116.4(5) .
N12 C23 N10 126.2(6) .
N12 C23 N11 117.6(6) .
N10 C23 N11 116.2(6) .
N9 C24 N8 118.8(5) .
N9 C24 N10 117.2(5) .
N8 C24 N10 124.0(6) .
N1 C25 C26 125.5(7) .
N1 C25 H25 117.3 .
C26 C25 H25 117.3 .
C27 C26 C25 115.9(7) .
C27 C26 H26 122.1 .
C25 C26 H26 122.1 .
C26 C27 C28 121.1(7) .
C26 C27 H27 119.4 .
C28 C27 H27 119.4 .
C29 C28 C27 118.1(7) .
C29 C28 H28 120.9 .
C27 C28 H28 120.9 .
N1 C29 C28 122.4(6) .
N1 C29 C30 116.2(6) .
C28 C29 C30 121.3(6) .
N6 C30 N2 126.5(6) .
N6 C30 C29 116.0(6) .
N2 C30 C29 117.6(5) .
N4 C31 N5 118.9(7) .
N4 C31 N6 125.3(6) .
N5 C31 N6 115.8(7) .
N3 C32 N4 116.6(6) .
N3 C32 N2 118.7(5) .
N4 C32 N2 124.6(6) .
O5 Dy1 O2 146.84(14) .
O5 Dy1 O1 139.53(15) .
O2 Dy1 O1 73.00(16) .
O5 Dy1 O4 72.98(15) .
O2 Dy1 O4 138.25(15) .
O1 Dy1 O4 71.87(17) .
O5 Dy1 N1 80.02(16) .
O2 Dy1 N1 111.72(16) .
O1 Dy1 N1 74.47(17) .
O4 Dy1 N1 79.51(17) .
O5 Dy1 N7 109.63(17) .
O2 Dy1 N7 78.11(17) .
O1 Dy1 N7 78.71(18) .
O4 Dy1 N7 73.54(17) .
N1 Dy1 N7 146.67(16) .
O5 Dy1 N8 77.30(15) .
O2 Dy1 N8 77.39(16) .
O1 Dy1 N8 136.99(16) .
O4 Dy1 N8 115.71(17) .
N1 Dy1 N8 146.91(15) .
N7 Dy1 N8 65.04(16) .
O5 Dy1 N2 79.86(15) .
O2 Dy1 N2 78.06(15) .
O1 Dy1 N2 115.19(16) .
O4 Dy1 N2 138.18(16) .
N1 Dy1 N2 64.71(16) .
N7 Dy1 N2 147.02(16) .
N8 Dy1 N2 87.68(15) .
C25 N1 C29 117.0(6) .
C25 N1 Dy1 123.0(4) .
C29 N1 Dy1 118.6(4) .
C30 N2 C32 113.9(5) .
C30 N2 Dy1 115.4(4) .
C32 N2 Dy1 128.9(4) .
C32 N3 H3A 120.0 .
C32 N3 H3B 120.0 .
H3A N3 H3B 120.0 .
C31 N4 C32 114.7(6) .
C31 N5 H5A 120.0 .
C31 N5 H5B 120.0 .
H5A N5 H5B 120.0 .
C30 N6 C31 114.1(6) .
C21 N7 C17 117.5(6) .
C21 N7 Dy1 117.5(4) .
C17 N7 Dy1 123.5(5) .
C22 N8 C24 113.7(5) .
C22 N8 Dy1 115.8(4) .
C24 N8 Dy1 127.8(4) .
C24 N9 H9A 120.0 .
C24 N9 H9B 120.0 .
H9A N9 H9B 120.0 .
C23 N10 C24 113.5(5) .
C23 N11 H11A 120.0 .
C23 N11 H11B 120.0 .
H11A N11 H11B 120.0 .
C22 N12 C23 113.7(6) .
O7 N13 O8 107.0(13) .
O7 N13 O9 127.1(16) .
O8 N13 O9 125.8(16) .
C1 O1 Dy1 133.4(4) .
C7 O2 Dy1 137.1(4) .
C6 O3 C8 117.1(7) .
C9 O4 Dy1 134.3(4) .
C15 O5 Dy1 140.5(4) .
C14 O6 C16 117.0(6) .
N13 O9 N13 173(4) 2

loop_
_geom_bond_atom_site_label_1
_geom_bond_atom_site_label_2
_geom_bond_distance
_geom_bond_site_symmetry_2
C1 O1 1.237(8) .
C1 C2 1.415(10) .
C1 H1 0.9300 .
C2 C3 1.408(10) .
C2 C7 1.424(9) .
C3 C4 1.380(13) .
C3 H3 0.9300 .
C4 C5 1.374(12) .
C4 H4 0.9300 .
C5 C6 1.350(10) .
C5 H5 0.9300 .
C6 O3 1.386(8) .
C6 C7 1.421(9) .
C7 O2 1.291(7) .
C8 O3 1.419(10) .
C8 H8A 0.9600 .
C8 H8B 0.9600 .
C8 H8C 0.9600 .
C9 O4 1.228(9) .
C9 C10 1.440(10) .
C9 H9 0.9300 .
C10 C15 1.413(9) .
C10 C11 1.418(10) .
C11 C12 1.324(12) .
C11 H11 0.9300 .
C12 C13 1.373(12) .
C12 H12 0.9300 .
C13 C14 1.368(10) .
C13 H13 0.9300 .
C14 C15 1.384(10) .
C14 O6 1.386(9) .
C15 O5 1.310(7) .
C16 O6 1.419(9) .
C16 H16A 0.9600 .
C16 H16B 0.9600 .
C16 H16C 0.9600 .
C17 N7 1.359(8) .
C17 C18 1.361(10) .
C17 H17 0.9300 .
C18 C19 1.369(11) .
C18 H18 0.9300 .
C19 C20 1.406(9) .
C19 H19 0.9300 .
C20 C21 1.363(9) .
C20 H20 0.9300 .
C21 N7 1.341(8) .
C21 C22 1.516(8) .
C22 N12 1.289(7) .
C22 N8 1.334(7) .
C23 N12 1.343(8) .
C23 N10 1.345(8) .
C23 N11 1.351(8) .
C24 N9 1.327(7) .
C24 N8 1.352(7) .
C24 N10 1.356(7) .
C25 N1 1.326(8) .
C25 C26 1.388(10) .
C25 H25 0.9300 .
C26 C27 1.355(10) .
C26 H26 0.9300 .
C27 C28 1.402(10) .
C27 H27 0.9300 .
C28 C29 1.365(9) .
C28 H28 0.9300 .
C29 N1 1.351(8) .
C29 C30 1.482(9) .
C30 N6 1.312(8) .
C30 N2 1.346(8) .
C31 N4 1.339(9) .
C31 N5 1.348(8) .
C31 N6 1.350(9) .
C32 N3 1.322(8) .
C32 N4 1.340(8) .
C32 N2 1.348(7) .
Dy1 O5 2.238(4) .
Dy1 O2 2.254(4) .
Dy1 O1 2.373(5) .
Dy1 O4 2.383(5) .
Dy1 N1 2.500(5) .
Dy1 N7 2.513(5) .
Dy1 N8 2.526(5) .
Dy1 N2 2.551(5) .
N3 H3A 0.8600 .
N3 H3B 0.8600 .
N5 H5A 0.8600 .
N5 H5B 0.8600 .
N9 H9A 0.8600 .
N9 H9B 0.8600 .
N11 H11A 0.8600 .
N11 H11B 0.8600 .
N13 O7 1.302(10) .
N13 O8 1.303(10) .
N13 O9 1.339(9) .
O9 N13 1.339(9) 2

loop_
_geom_torsion_atom_site_label_1
_geom_torsion_atom_site_label_2
_geom_torsion_atom_site_label_3
_geom_torsion_atom_site_label_4
_geom_torsion
_geom_torsion_site_symmetry_4
O1 C1 C2 C3 177.8(8) .
O1 C1 C2 C7 -6.2(12) .
C1 C2 C3 C4 176.4(8) .
C7 C2 C3 C4 0.5(12) .
C2 C3 C4 C5 -1.7(13) .
C3 C4 C5 C6 1.2(14) .
C4 C5 C6 O3 -177.9(8) .
C4 C5 C6 C7 0.4(12) .
C5 C6 C7 O2 -178.9(7) .
O3 C6 C7 O2 -0.3(9) .
C5 C6 C7 C2 -1.5(10) .
O3 C6 C7 C2 177.0(6) .
C3 C2 C7 O2 178.3(7) .
C1 C2 C7 O2 2.5(11) .
C3 C2 C7 C6 1.0(10) .
C1 C2 C7 C6 -174.7(7) .
O4 C9 C10 C15 -4.0(12) .
O4 C9 C10 C11 177.3(8) .
C15 C10 C11 C12 -0.5(14) .
C9 C10 C11 C12 178.3(9) .
C10 C11 C12 C13 0.1(16) .
C11 C12 C13 C14 0.2(16) .
C12 C13 C14 C15 -0.3(14) .
C12 C13 C14 O6 178.4(9) .
C13 C14 C15 O5 179.7(7) .
O6 C14 C15 O5 0.9(10) .
C13 C14 C15 C10 -0.1(11) .
O6 C14 C15 C10 -178.9(6) .
C11 C10 C15 O5 -179.3(7) .
C9 C10 C15 O5 1.9(11) .
C11 C10 C15 C14 0.4(11) .
C9 C10 C15 C14 -178.3(7) .
N7 C17 C18 C19 -0.9(14) .
C17 C18 C19 C20 0.8(14) .
C18 C19 C20 C21 0.2(13) .
C19 C20 C21 N7 -1.4(12) .
C19 C20 C21 C22 176.4(7) .
N7 C21 C22 N12 -174.6(6) .
C20 C21 C22 N12 7.5(10) .
N7 C21 C22 N8 8.1(9) .
C20 C21 C22 N8 -169.9(7) .
N1 C25 C26 C27 2.6(12) .
C25 C26 C27 C28 -1.9(12) .
C26 C27 C28 C29 1.2(12) .
C27 C28 C29 N1 -0.8(11) .
C27 C28 C29 C30 175.9(7) .
N1 C29 C30 N6 -176.6(6) .
C28 C29 C30 N6 6.4(9) .
N1 C29 C30 N2 5.2(8) .
C28 C29 C30 N2 -171.7(6) .
C26 C25 N1 C29 -2.3(11) .
C26 C25 N1 Dy1 163.8(6) .
C28 C29 N1 C25 1.3(10) .
C30 C29 N1 C25 -175.6(6) .
C28 C29 N1 Dy1 -165.4(5) .
C30 C29 N1 Dy1 17.7(7) .
O5 Dy1 N1 C25 -103.8(5) .
O2 Dy1 N1 C25 108.6(5) .
O1 Dy1 N1 C25 44.5(5) .
O4 Dy1 N1 C25 -29.4(5) .
N7 Dy1 N1 C25 6.9(7) .
N8 Dy1 N1 C25 -151.0(5) .
N2 Dy1 N1 C25 172.8(6) .
O5 Dy1 N1 C29 62.2(5) .
O2 Dy1 N1 C29 -85.5(5) .
O1 Dy1 N1 C29 -149.5(5) .
O4 Dy1 N1 C29 136.5(5) .
N7 Dy1 N1 C29 172.9(4) .
N8 Dy1 N1 C29 14.9(6) .
N2 Dy1 N1 C29 -21.2(4) .
N6 C30 N2 C32 -8.8(9) .
C29 C30 N2 C32 169.1(5) .
N6 C30 N2 Dy1 157.6(5) .
C29 C30 N2 Dy1 -24.5(7) .
N3 C32 N2 C30 -169.3(6) .
N4 C32 N2 C30 9.9(9) .
N3 C32 N2 Dy1 26.6(8) .
N4 C32 N2 Dy1 -154.2(5) .
O5 Dy1 N2 C30 -60.4(4) .
O2 Dy1 N2 C30 144.5(4) .
O1 Dy1 N2 C30 80.0(4) .
O4 Dy1 N2 C30 -10.6(5) .
N1 Dy1 N2 C30 23.3(4) .
N7 Dy1 N2 C30 -170.9(4) .
N8 Dy1 N2 C30 -137.9(4) .
O5 Dy1 N2 C32 103.6(5) .
O2 Dy1 N2 C32 -51.5(5) .
O1 Dy1 N2 C32 -116.1(5) .
O4 Dy1 N2 C32 153.4(5) .
N1 Dy1 N2 C32 -172.7(6) .
N7 Dy1 N2 C32 -7.0(7) .
N8 Dy1 N2 C32 26.1(5) .
N5 C31 N4 C32 175.8(7) .
N6 C31 N4 C32 -6.0(11) .
N3 C32 N4 C31 176.0(6) .
N2 C32 N4 C31 -3.2(10) .
N2 C30 N6 C31 1.0(10) .
C29 C30 N6 C31 -177.0(6) .
N4 C31 N6 C30 7.1(11) .
N5 C31 N6 C30 -174.6(7) .
C20 C21 N7 C17 1.4(11) .
C22 C21 N7 C17 -176.5(6) .
C20 C21 N7 Dy1 -165.4(6) .
C22 C21 N7 Dy1 16.7(8) .
C18 C17 N7 C21 -0.2(12) .
C18 C17 N7 Dy1 165.7(7) .
O5 Dy1 N7 C21 -86.9(5) .
O2 Dy1 N7 C21 59.5(5) .
O1 Dy1 N7 C21 134.3(5) .
O4 Dy1 N7 C21 -151.5(5) .
N1 Dy1 N7 C21 171.1(4) .
N8 Dy1 N7 C21 -21.9(5) .
N2 Dy1 N7 C21 15.0(7) .
O5 Dy1 N7 C17 107.2(6) .
O2 Dy1 N7 C17 -106.4(6) .
O1 Dy1 N7 C17 -31.6(6) .
O4 Dy1 N7 C17 42.6(6) .
N1 Dy1 N7 C17 5.2(8) .
N8 Dy1 N7 C17 172.2(6) .
N2 Dy1 N7 C17 -150.9(5) .
N12 C22 N8 C24 -8.3(10) .
C21 C22 N8 C24 168.7(6) .
N12 C22 N8 Dy1 154.6(6) .
C21 C22 N8 Dy1 -28.4(7) .
N9 C24 N8 C22 -169.4(6) .
N10 C24 N8 C22 11.3(9) .
N9 C24 N8 Dy1 30.3(8) .
N10 C24 N8 Dy1 -149.1(5) .
O5 Dy1 N8 C22 145.1(5) .
O2 Dy1 N8 C22 -56.5(4) .
O1 Dy1 N8 C22 -9.2(6) .
O4 Dy1 N8 C22 81.3(5) .
N1 Dy1 N8 C22 -167.0(4) .
N7 Dy1 N8 C22 26.1(4) .
N2 Dy1 N8 C22 -134.8(5) .
O5 Dy1 N8 C24 -54.8(5) .
O2 Dy1 N8 C24 103.6(5) .
O1 Dy1 N8 C24 150.8(5) .
O4 Dy1 N8 C24 -118.6(5) .
N1 Dy1 N8 C24 -7.0(7) .
N7 Dy1 N8 C24 -173.8(6) .
N2 Dy1 N8 C24 25.3(5) .
N12 C23 N10 C24 -2.7(12) .
N11 C23 N10 C24 176.0(7) .
N9 C24 N10 C23 174.2(7) .
N8 C24 N10 C23 -6.4(10) .
N8 C22 N12 C23 0.4(11) .
C21 C22 N12 C23 -176.6(7) .
N10 C23 N12 C22 5.6(12) .
N11 C23 N12 C22 -173.1(7) .
C2 C1 O1 Dy1 -8.7(12) .
O5 Dy1 O1 C1 -171.2(6) .
O2 Dy1 O1 C1 16.8(6) .
O4 Dy1 O1 C1 -140.3(7) .
N1 Dy1 O1 C1 135.9(7) .
N7 Dy1 O1 C1 -64.1(7) .
N8 Dy1 O1 C1 -31.7(8) .
N2 Dy1 O1 C1 84.3(7) .
C6 C7 O2 Dy1 -164.7(5) .
C2 C7 O2 Dy1 18.1(10) .
O5 Dy1 O2 C7 167.5(5) .
O1 Dy1 O2 C7 -22.0(6) .
O4 Dy1 O2 C7 11.8(7) .
N1 Dy1 O2 C7 -86.9(6) .
N7 Dy1 O2 C7 59.7(6) .
N8 Dy1 O2 C7 126.5(6) .
N2 Dy1 O2 C7 -143.3(6) .
C5 C6 O3 C8 7.7(12) .
C7 C6 O3 C8 -170.8(7) .
C10 C9 O4 Dy1 -1.4(12) .
O5 Dy1 O4 C9 5.2(6) .
O2 Dy1 O4 C9 171.5(6) .
O1 Dy1 O4 C9 -154.4(7) .
N1 Dy1 O4 C9 -77.5(7) .
N7 Dy1 O4 C9 122.3(7) .
N8 Dy1 O4 C9 71.4(7) .
N2 Dy1 O4 C9 -46.6(8) .
C14 C15 O5 Dy1 -173.4(5) .
C10 C15 O5 Dy1 6.4(11) .
O2 Dy1 O5 C15 -171.4(6) .
O1 Dy1 O5 C15 22.6(7) .
O4 Dy1 O5 C15 -8.0(6) .
N1 Dy1 O5 C15 73.9(6) .
N7 Dy1 O5 C15 -73.0(6) .
N8 Dy1 O5 C15 -130.3(6) .
N2 Dy1 O5 C15 139.8(6) .
C13 C14 O6 C16 -2.0(12) .
C15 C14 O6 C16 176.8(7) .
O7 N13 O9 N13 -173(4) 2
O8 N13 O9 N13 4(4) 2
